data_7709061
loop_
_publ_author_name
'Mortis, Alexandros'
'Maichle-Moessmer, Caecilia'
'Anwander, Reiner'

_publ_section_title
;
 Yttrium tris(trimethylsilylmethyl) complexes grafted onto MCM-48
 mesoporous silica nanoparticles
;
_journal_name_full 'Dalton Transactions'
_journal_paper_doi 10.1039/D1DT03876A
_journal_year 2022
_chemical_formula_sum 'C45 H102 N3 O12 Si3 Y'
_chemical_formula_weight 1050.47
_chemical_properties_physical Air-sensitive,Moisture-sensitive
_space_group_crystal_system trigonal
_space_group_IT_number 147
_space_group_name_Hall '-P 3'
_space_group_name_H-M_alt 'P -3'
_atom_sites_solution_hydrogens geom
_audit_creation_method SHELXL-2014/7
_audit_update_record
;
2021-09-21 deposited with the CCDC.	2021-12-10 downloaded from the CCDC.
;
_cell_angle_alpha 90
_cell_angle_beta 90
_cell_angle_gamma 120
_cell_formula_units_Z 2
_cell_length_a 14.8600(9)
_cell_length_b 14.8600(9)
_cell_length_c 16.7011(11)
_cell_measurement_reflns_used 9529
_cell_measurement_temperature 100(2)
_cell_measurement_theta_max 25.49
_cell_measurement_theta_min 2.439
_cell_volume 3193.8(3)
_computing_cell_refinement 'SAINT V8.37A (Bruker AXS Inc., 2015)'
_computing_data_collection 'APEX3 v2016.5-0 (Bruker AXS)'
_computing_data_reduction 'SAINT V8.37A (Bruker AXS Inc., 2015)'
_computing_structure_refinement 'SHELXL-2014/7 (Sheldrick, 2014)'
_computing_structure_solution 'XT, VERSION 2014/5,SHELXS-13 (Sheldrick 2008)'
_diffrn_ambient_temperature 100(2)
_diffrn_measured_fraction_theta_full 0.999
_diffrn_measured_fraction_theta_max 0.999
_diffrn_measurement_device_type 'Bruker APEX II DUO'
_diffrn_measurement_method 'omega scans'
_diffrn_radiation_type MoK\a
_diffrn_radiation_wavelength 0.71073
_diffrn_reflns_av_R_equivalents 0.0726
_diffrn_reflns_av_unetI/netI 0.0404
_diffrn_reflns_Laue_measured_fraction_full 0.999
_diffrn_reflns_Laue_measured_fraction_max 0.999
_diffrn_reflns_limit_h_max 19
_diffrn_reflns_limit_h_min -19
_diffrn_reflns_limit_k_max 19
_diffrn_reflns_limit_k_min -19
_diffrn_reflns_limit_l_max 22
_diffrn_reflns_limit_l_min -22
_diffrn_reflns_number 47522
_diffrn_reflns_point_group_measured_fraction_full 0.999
_diffrn_reflns_point_group_measured_fraction_max 0.999
_diffrn_reflns_theta_full 25.242
_diffrn_reflns_theta_max 28.383
_diffrn_reflns_theta_min 1.998
_diffrn_source 'ImuS-focus sealed tube'
_exptl_absorpt_coefficient_mu 1.018
_exptl_absorpt_correction_T_max 0.7457
_exptl_absorpt_correction_T_min 0.6427
_exptl_absorpt_correction_type multi-scan
_exptl_absorpt_process_details sadabs
_exptl_crystal_colour colourless
_exptl_crystal_density_diffrn 1.092
_exptl_crystal_description column
_exptl_crystal_F_000 1140
_exptl_crystal_size_max 0.230
_exptl_crystal_size_mid 0.180
_exptl_crystal_size_min 0.114
_refine_diff_density_max 0.351
_refine_diff_density_min -0.305
_refine_diff_density_rms 0.052
_refine_ls_extinction_method none
_refine_ls_goodness_of_fit_ref 1.037
_refine_ls_hydrogen_treatment constr
_refine_ls_matrix_type full
_refine_ls_number_parameters 222
_refine_ls_number_reflns 5328
_refine_ls_number_restraints 42
_refine_ls_restrained_S_all 1.033
_refine_ls_R_factor_all 0.0489
_refine_ls_R_factor_gt 0.0341
_refine_ls_shift/su_max 0.001
_refine_ls_shift/su_mean 0.000
_refine_ls_structure_factor_coef Fsqd
_refine_ls_weighting_details 'w=1/[\s^2^(Fo^2^)+(0.0351P)^2^+1.0459P] where P=(Fo^2^+2Fc^2^)/3'
_refine_ls_weighting_scheme calc
_refine_ls_wR_factor_gt 0.0774
_refine_ls_wR_factor_ref 0.0830
_reflns_Friedel_coverage 0.000
_reflns_number_gt 4406
_reflns_number_total 5328
_reflns_threshold_expression 'I > 2\s(I)'
_cod_data_source_file d1dt03876a2.cif
_cod_data_source_block 7_mo_AM154_0m_a_sq
_cod_original_cell_volume 3193.8(4)
_cod_database_code 7709061
_shelx_shelxl_version_number 2014/7
_shelx_space_group_comment
;
The symmetry employed for this shelxl refinement is uniquely defined
by the following loop, which should always be used as a source of
symmetry information in preference to the above space-group names.
They are only intended as comments.
;
_shelx_estimated_absorpt_t_min 0.800
_shelx_estimated_absorpt_t_max 0.893

loop_
_space_group_symop_operation_xyz
'x, y, z'
'-y, x-y, z'
'-x+y, -x, z'
'-x, -y, -z'
'y, -x+y, -z'
'x-y, x, -z'

loop_
_atom_site_label
_atom_site_type_symbol
_atom_site_fract_x
_atom_site_fract_y
_atom_site_fract_z
_atom_site_U_iso_or_equiv
_atom_site_adp_type
_atom_site_occupancy
_atom_site_site_symmetry_order
_atom_site_calc_flag
_atom_site_refinement_flags_posn
_atom_site_refinement_flags_adp
_atom_site_refinement_flags_occupancy
_atom_site_disorder_assembly
_atom_site_disorder_group
C1 C 0.12524(14) 0.42394(16) 0.91502(10) 0.0327(4) Uani 1 1 d . . . . .
C2 C 0.20467(16) 0.39672(18) 0.88605(12) 0.0413(5) Uani 1 1 d . . . . .
H2A H 0.1692 0.3252 0.8659 0.062 Uiso 1 1 calc R U . . .
H2B H 0.2505 0.4029 0.9305 0.062 Uiso 1 1 calc R U . . .
H2C H 0.2459 0.4443 0.8430 0.062 Uiso 1 1 calc R U . . .
C3 C 0.17739(16) 0.53412(18) 0.94830(12) 0.0439(5) Uani 1 1 d . . . . .
H3A H 0.2182 0.5835 0.9060 0.066 Uiso 1 1 calc R U . . .
H3B H 0.2234 0.5404 0.9926 0.066 Uiso 1 1 calc R U . . .
H3C H 0.1242 0.5494 0.9677 0.066 Uiso 1 1 calc R U . . .
C4 C 0.05447(17) 0.3473(2) 0.97776(12) 0.0498(6) Uani 1 1 d . . . . .
H4A H 0.0022 0.3655 0.9941 0.075 Uiso 1 1 calc R U . . .
H4B H 0.0958 0.3500 1.0244 0.075 Uiso 1 1 calc R U . . .
H4C H 0.0197 0.2770 0.9553 0.075 Uiso 1 1 calc R U . . .
C5 C -0.08436(12) 0.48483(13) 0.75934(10) 0.0239(3) Uani 1 1 d . . . . .
C6 C -0.14575(14) 0.49444(16) 0.69052(11) 0.0331(4) Uani 1 1 d . . . . .
H6A H -0.0977 0.5438 0.6510 0.050 Uiso 1 1 calc R U . . .
H6B H -0.1913 0.5193 0.7109 0.050 Uiso 1 1 calc R U . . .
H6C H -0.1879 0.4264 0.6652 0.050 Uiso 1 1 calc R U . . .
C7 C -0.01860(14) 0.58935(14) 0.80003(11) 0.0310(4) Uani 1 1 d . . . . .
H7A H 0.0287 0.6400 0.7608 0.047 Uiso 1 1 calc R U . . .
H7B H 0.0219 0.5821 0.8433 0.047 Uiso 1 1 calc R U . . .
H7C H -0.0640 0.6134 0.8222 0.047 Uiso 1 1 calc R U . . .
C8 C -0.15650(13) 0.40463(15) 0.81978(11) 0.0317(4) Uani 1 1 d . . . . .
H8A H -0.1983 0.3376 0.7929 0.048 Uiso 1 1 calc R U . . .
H8B H -0.2025 0.4273 0.8430 0.048 Uiso 1 1 calc R U . . .
H8C H -0.1152 0.3973 0.8624 0.048 Uiso 1 1 calc R U . . .
C9 C 0.00574(14) 0.24781(14) 0.68748(13) 0.0351(4) Uani 1 1 d . . . . .
C10 C -0.06719(15) 0.19814(15) 0.75795(14) 0.0447(5) Uani 1 1 d . . . . .
H10A H -0.1013 0.2383 0.7707 0.067 Uiso 1 1 calc R U . . .
H10B H -0.0275 0.1973 0.8045 0.067 Uiso 1 1 calc R U . . .
H10C H -0.1199 0.1268 0.7441 0.067 Uiso 1 1 calc R U . . .
C11 C -0.05357(18) 0.24979(18) 0.61400(14) 0.0517(6) Uani 1 1 d . . . . .
H11A H -0.0055 0.2800 0.5688 0.078 Uiso 1 1 calc R U . . .
H11B H -0.0860 0.2919 0.6252 0.078 Uiso 1 1 calc R U . . .
H11C H -0.1074 0.1788 0.6006 0.078 Uiso 1 1 calc R U . . .
C12 C 0.06411(17) 0.19011(16) 0.66964(17) 0.0542(6) Uani 1 1 d . . . . .
H12A H 0.0143 0.1174 0.6569 0.081 Uiso 1 1 calc R U . . .
H12B H 0.1050 0.1930 0.7166 0.081 Uiso 1 1 calc R U . . .
H12C H 0.1106 0.2227 0.6239 0.081 Uiso 1 1 calc R U . . .
C13 C 0.14073(13) 0.68570(14) 0.60745(10) 0.0266(4) Uani 1 1 d . . . . .
H13A H 0.0965 0.6878 0.5648 0.040 Uiso 1 1 calc R U . . .
H13B H 0.1707 0.7504 0.6383 0.040 Uiso 1 1 calc R U . . .
H13C H 0.0989 0.6268 0.6430 0.040 Uiso 1 1 calc R U . . .
N1 N 0.22509(11) 0.67376(12) 0.57180(8) 0.0267(3) Uani 1 1 d . . . . .
O1 O 0.18983(8) 0.54833(8) 0.73797(6) 0.0209(2) Uani 1 1 d . . . . .
O2 O 0.05829(8) 0.41725(9) 0.85050(7) 0.0265(3) Uani 1 1 d . . . . .
O3 O -0.01946(8) 0.44933(9) 0.72271(6) 0.0225(2) Uani 1 1 d . . . . .
O4 O 0.08495(9) 0.35290(9) 0.70525(7) 0.0258(3) Uani 1 1 d . . . . .
Si1 Si 0.08250(3) 0.44619(3) 0.75582(3) 0.02006(11) Uani 1 1 d . . . . .
Y1 Y 0.3333 0.6667 0.68950(2) 0.01620(7) Uani 1 3 d S T P A .
C14 C 0.2804(2) 0.7486(3) 0.5098(2) 0.0248(8) Uani 0.686(9) 1 d . U P A 1
H14A H 0.2419 0.7846 0.4952 0.030 Uiso 0.686(9) 1 calc R U P A 1
H14B H 0.2853 0.7125 0.4616 0.030 Uiso 0.686(9) 1 calc R U P A 1
C15 C 0.3885(3) 0.8275(3) 0.5378(2) 0.0248(8) Uani 0.686(9) 1 d . U P A 1
H15A H 0.3833 0.8718 0.5798 0.030 Uiso 0.686(9) 1 calc R U P A 1
H15B H 0.4279 0.8730 0.4923 0.030 Uiso 0.686(9) 1 calc R U P A 1
C14A C 0.3056(5) 0.7927(7) 0.5394(5) 0.0250(18) Uani 0.314(9) 1 d . U P A 2
H14C H 0.2731 0.8096 0.4945 0.030 Uiso 0.314(9) 1 calc R U P A 2
H14D H 0.3196 0.8431 0.5830 0.030 Uiso 0.314(9) 1 calc R U P A 2
C15A C 0.4073(6) 0.8021(6) 0.5115(5) 0.0301(18) Uani 0.314(9) 1 d . U P A 2
H15C H 0.3945 0.7561 0.4649 0.036 Uiso 0.314(9) 1 calc R U P A 2
H15D H 0.4561 0.8746 0.4949 0.036 Uiso 0.314(9) 1 calc R U P A 2

loop_
_atom_site_aniso_label
_atom_site_aniso_U_11
_atom_site_aniso_U_22
_atom_site_aniso_U_33
_atom_site_aniso_U_23
_atom_site_aniso_U_13
_atom_site_aniso_U_12
C1 0.0276(9) 0.0484(12) 0.0219(8) 0.0106(8) 0.0031(7) 0.0189(9)
C2 0.0405(11) 0.0622(14) 0.0335(10) 0.0105(9) 0.0003(8) 0.0348(11)
C3 0.0399(12) 0.0617(14) 0.0309(10) -0.0066(9) -0.0060(8) 0.0262(11)
C4 0.0463(13) 0.0718(16) 0.0322(10) 0.0242(10) 0.0118(9) 0.0302(12)
C5 0.0207(8) 0.0285(9) 0.0239(8) -0.0041(7) -0.0008(6) 0.0134(7)
C6 0.0288(9) 0.0482(12) 0.0299(9) -0.0058(8) -0.0057(7) 0.0250(9)
C7 0.0319(10) 0.0299(9) 0.0308(9) -0.0074(7) -0.0017(7) 0.0151(8)
C8 0.0222(9) 0.0373(10) 0.0332(9) -0.0009(8) 0.0011(7) 0.0130(8)
C9 0.0275(9) 0.0219(9) 0.0533(12) -0.0061(8) -0.0026(8) 0.0104(8)
C10 0.0296(10) 0.0226(9) 0.0720(15) 0.0024(9) 0.0037(10) 0.0057(8)
C11 0.0480(13) 0.0411(12) 0.0598(14) -0.0215(11) -0.0201(11) 0.0176(11)
C12 0.0411(12) 0.0268(11) 0.0955(19) -0.0103(11) 0.0025(12) 0.0174(10)
C13 0.0251(9) 0.0317(9) 0.0243(8) 0.0018(7) -0.0037(7) 0.0151(8)
N1 0.0290(8) 0.0378(8) 0.0171(6) 0.0016(6) -0.0008(6) 0.0196(7)
O1 0.0201(6) 0.0218(6) 0.0186(5) 0.0011(4) -0.0003(4) 0.0089(5)
O2 0.0185(6) 0.0337(7) 0.0234(6) 0.0075(5) 0.0022(5) 0.0102(5)
O3 0.0202(6) 0.0278(6) 0.0219(5) -0.0046(5) -0.0025(4) 0.0137(5)
O4 0.0215(6) 0.0206(6) 0.0344(6) -0.0010(5) 0.0004(5) 0.0098(5)
Si1 0.0173(2) 0.0209(2) 0.0204(2) 0.00149(17) 0.00018(16) 0.00828(18)
Y1 0.01788(9) 0.01788(9) 0.01284(12) 0.000 0.000 0.00894(5)
C14 0.0274(15) 0.0265(17) 0.0193(15) 0.0041(13) -0.0019(12) 0.0126(14)
C15 0.0303(17) 0.0250(15) 0.0212(16) 0.0053(11) 0.0000(12) 0.0154(13)
C14A 0.032(4) 0.022(4) 0.017(3) 0.006(3) -0.006(2) 0.010(3)
C15A 0.032(3) 0.029(4) 0.025(4) 0.008(3) 0.001(3) 0.012(3)

loop_
_atom_type_symbol
_atom_type_description
_atom_type_scat_dispersion_real
_atom_type_scat_dispersion_imag
_atom_type_scat_source
C C 0.0033 0.0016 'International Tables Vol C Tables 4.2.6.8 and 6.1.1.4'
H H 0.0000 0.0000 'International Tables Vol C Tables 4.2.6.8 and 6.1.1.4'
N N 0.0061 0.0033 'International Tables Vol C Tables 4.2.6.8 and 6.1.1.4'
O O 0.0106 0.0060 'International Tables Vol C Tables 4.2.6.8 and 6.1.1.4'
Si Si 0.0817 0.0704 'International Tables Vol C Tables 4.2.6.8 and 6.1.1.4'
Y Y -2.7962 3.5667 'International Tables Vol C Tables 4.2.6.8 and 6.1.1.4'

loop_
_geom_angle_atom_site_label_1
_geom_angle_atom_site_label_2
_geom_angle_atom_site_label_3
_geom_angle
_geom_angle_site_symmetry_1
_geom_angle_site_symmetry_3
_geom_angle_publ_flag
O2 C1 C2 110.44(15) . . ?
O2 C1 C4 105.66(15) . . ?
C2 C1 C4 111.25(17) . . ?
O2 C1 C3 108.10(15) . . ?
C2 C1 C3 111.10(17) . . ?
C4 C1 C3 110.11(17) . . ?
C1 C2 H2A 109.5 . . ?
C1 C2 H2B 109.5 . . ?
H2A C2 H2B 109.5 . . ?
C1 C2 H2C 109.5 . . ?
H2A C2 H2C 109.5 . . ?
H2B C2 H2C 109.5 . . ?
C1 C3 H3A 109.5 . . ?
C1 C3 H3B 109.5 . . ?
H3A C3 H3B 109.5 . . ?
C1 C3 H3C 109.5 . . ?
H3A C3 H3C 109.5 . . ?
H3B C3 H3C 109.5 . . ?
C1 C4 H4A 109.5 . . ?
C1 C4 H4B 109.5 . . ?
H4A C4 H4B 109.5 . . ?
C1 C4 H4C 109.5 . . ?
H4A C4 H4C 109.5 . . ?
H4B C4 H4C 109.5 . . ?
O3 C5 C6 104.81(13) . . ?
O3 C5 C8 109.41(14) . . ?
C6 C5 C8 110.81(14) . . ?
O3 C5 C7 110.88(13) . . ?
C6 C5 C7 110.61(15) . . ?
C8 C5 C7 110.20(14) . . ?
C5 C6 H6A 109.5 . . ?
C5 C6 H6B 109.5 . . ?
H6A C6 H6B 109.5 . . ?
C5 C6 H6C 109.5 . . ?
H6A C6 H6C 109.5 . . ?
H6B C6 H6C 109.5 . . ?
C5 C7 H7A 109.5 . . ?
C5 C7 H7B 109.5 . . ?
H7A C7 H7B 109.5 . . ?
C5 C7 H7C 109.5 . . ?
H7A C7 H7C 109.5 . . ?
H7B C7 H7C 109.5 . . ?
C5 C8 H8A 109.5 . . ?
C5 C8 H8B 109.5 . . ?
H8A C8 H8B 109.5 . . ?
C5 C8 H8C 109.5 . . ?
H8A C8 H8C 109.5 . . ?
H8B C8 H8C 109.5 . . ?
O4 C9 C10 111.41(16) . . ?
O4 C9 C11 108.23(15) . . ?
C10 C9 C11 110.83(18) . . ?
O4 C9 C12 105.31(15) . . ?
C10 C9 C12 110.30(18) . . ?
C11 C9 C12 110.61(19) . . ?
C9 C10 H10A 109.5 . . ?
C9 C10 H10B 109.5 . . ?
H10A C10 H10B 109.5 . . ?
C9 C10 H10C 109.5 . . ?
H10A C10 H10C 109.5 . . ?
H10B C10 H10C 109.5 . . ?
C9 C11 H11A 109.5 . . ?
C9 C11 H11B 109.5 . . ?
H11A C11 H11B 109.5 . . ?
C9 C11 H11C 109.5 . . ?
H11A C11 H11C 109.5 . . ?
H11B C11 H11C 109.5 . . ?
C9 C12 H12A 109.5 . . ?
C9 C12 H12B 109.5 . . ?
H12A C12 H12B 109.5 . . ?
C9 C12 H12C 109.5 . . ?
H12A C12 H12C 109.5 . . ?
H12B C12 H12C 109.5 . . ?
N1 C13 H13A 109.5 . . ?
N1 C13 H13B 109.5 . . ?
H13A C13 H13B 109.5 . . ?
N1 C13 H13C 109.5 . . ?
H13A C13 H13C 109.5 . . ?
H13B C13 H13C 109.5 . . ?
C15A N1 C13 116.2(3) 2_665 . ?
C14 N1 C13 112.85(17) . . ?
C14 N1 C15 110.77(19) . 2_665 ?
C13 N1 C15 106.04(17) . 2_665 ?
C15A N1 C14A 110.4(4) 2_665 . ?
C13 N1 C14A 102.0(3) . . ?
C15A N1 Y1 119.9(4) 2_665 . ?
C14 N1 Y1 116.98(16) . . ?
C13 N1 Y1 106.40(9) . . ?
C15 N1 Y1 102.81(15) 2_665 . ?
C14A N1 Y1 99.2(3) . . ?
Si1 O1 Y1 166.71(7) . . ?
C1 O2 Si1 130.95(10) . . ?
C5 O3 Si1 131.58(10) . . ?
C9 O4 Si1 132.19(11) . . ?
O1 Si1 O2 114.72(6) . . ?
O1 Si1 O3 114.32(6) . . ?
O2 Si1 O3 104.48(6) . . ?
O1 Si1 O4 105.99(6) . . ?
O2 Si1 O4 111.83(6) . . ?
O3 Si1 O4 105.22(6) . . ?
O1 Y1 O1 106.48(3) 3_565 . ?
O1 Y1 O1 106.48(3) 3_565 2_665 ?
O1 Y1 O1 106.48(3) . 2_665 ?
O1 Y1 N1 92.85(4) 3_565 . ?
O1 Y1 N1 86.33(4) . . ?
O1 Y1 N1 152.12(4) 2_665 . ?
O1 Y1 N1 86.33(4) 3_565 3_565 ?
O1 Y1 N1 152.12(4) . 3_565 ?
O1 Y1 N1 92.85(4) 2_665 3_565 ?
N1 Y1 N1 68.04(5) . 3_565 ?
O1 Y1 N1 152.12(4) 3_565 2_665 ?
O1 Y1 N1 92.85(4) . 2_665 ?
O1 Y1 N1 86.33(4) 2_665 2_665 ?
N1 Y1 N1 68.04(5) . 2_665 ?
N1 Y1 N1 68.04(5) 3_565 2_665 ?
N1 C14 C15 110.6(3) . . ?
N1 C14 H14A 109.5 . . ?
C15 C14 H14A 109.5 . . ?
N1 C14 H14B 109.5 . . ?
C15 C14 H14B 109.5 . . ?
H14A C14 H14B 108.1 . . ?
C14 C15 N1 112.1(3) . 3_565 ?
C14 C15 H15A 109.2 . . ?
N1 C15 H15A 109.2 3_565 . ?
C14 C15 H15B 109.2 . . ?
N1 C15 H15B 109.2 3_565 . ?
H15A C15 H15B 107.9 . . ?
C15A C14A N1 110.7(6) . . ?
C15A C14A H14C 109.5 . . ?
N1 C14A H14C 109.5 . . ?
C15A C14A H14D 109.5 . . ?
N1 C14A H14D 109.5 . . ?
H14C C14A H14D 108.1 . . ?
N1 C15A C14A 109.0(7) 3_565 . ?
N1 C15A H15C 109.9 3_565 . ?
C14A C15A H15C 109.9 . . ?
N1 C15A H15D 109.9 3_565 . ?
C14A C15A H15D 109.9 . . ?
H15C C15A H15D 108.3 . . ?

loop_
_geom_bond_atom_site_label_1
_geom_bond_atom_site_label_2
_geom_bond_distance
_geom_bond_site_symmetry_2
_geom_bond_publ_flag
C1 O2 1.436(2) . ?
C1 C2 1.506(3) . ?
C1 C4 1.518(2) . ?
C1 C3 1.524(3) . ?
C2 H2A 0.9800 . ?
C2 H2B 0.9800 . ?
C2 H2C 0.9800 . ?
C3 H3A 0.9800 . ?
C3 H3B 0.9800 . ?
C3 H3C 0.9800 . ?
C4 H4A 0.9800 . ?
C4 H4B 0.9800 . ?
C4 H4C 0.9800 . ?
C5 O3 1.4462(19) . ?
C5 C6 1.518(2) . ?
C5 C8 1.520(2) . ?
C5 C7 1.520(2) . ?
C6 H6A 0.9800 . ?
C6 H6B 0.9800 . ?
C6 H6C 0.9800 . ?
C7 H7A 0.9800 . ?
C7 H7B 0.9800 . ?
C7 H7C 0.9800 . ?
C8 H8A 0.9800 . ?
C8 H8B 0.9800 . ?
C8 H8C 0.9800 . ?
C9 O4 1.440(2) . ?
C9 C10 1.518(3) . ?
C9 C11 1.520(3) . ?
C9 C12 1.523(3) . ?
C10 H10A 0.9800 . ?
C10 H10B 0.9800 . ?
C10 H10C 0.9800 . ?
C11 H11A 0.9800 . ?
C11 H11B 0.9800 . ?
C11 H11C 0.9800 . ?
C12 H12A 0.9800 . ?
C12 H12B 0.9800 . ?
C12 H12C 0.9800 . ?
C13 N1 1.476(2) . ?
C13 H13A 0.9800 . ?
C13 H13B 0.9800 . ?
C13 H13C 0.9800 . ?
N1 C15A 1.344(7) 2_665 ?
N1 C14 1.439(3) . ?
N1 C15 1.560(4) 2_665 ?
N1 C14A 1.654(7) . ?
N1 Y1 2.5753(13) . ?
O1 Si1 1.5861(11) . ?
O1 Y1 2.1319(11) . ?
O2 Si1 1.6308(12) . ?
O3 Si1 1.6354(11) . ?
O4 Si1 1.6391(12) . ?
Y1 O1 2.1319(11) 3_565 ?
Y1 O1 2.1319(11) 2_665 ?
Y1 N1 2.5753(14) 3_565 ?
Y1 N1 2.5753(13) 2_665 ?
C14 C15 1.513(5) . ?
C14 H14A 0.9900 . ?
C14 H14B 0.9900 . ?
C15 N1 1.560(4) 3_565 ?
C15 H15A 0.9900 . ?
C15 H15B 0.9900 . ?
C14A C15A 1.519(12) . ?
C14A H14C 0.9900 . ?
C14A H14D 0.9900 . ?
C15A N1 1.344(7) 3_565 ?
C15A H15C 0.9900 . ?
C15A H15D 0.9900 . ?
